data_2243568
loop_
_publ_author_name
'Ouiyangkul, Passaporn'
'Saithong, Saowanit'
'Tantishaiyakul, Vimon'

_publ_section_title
;
 Syntheses and crystal structures of hydrated and anhydrous 1:2 cocrystals
 of oxyresveratrol and zwitterionic proline
;
_journal_coeditor_code HB7935
_journal_issue 9
_journal_name_full 'Acta Crystallographica Section E'
_journal_page_first 1528
_journal_page_last 1534
_journal_paper_doi 10.1107/S2056989020011536
_journal_volume 76
_journal_year 2020
_chemical_absolute_configuration unk
_chemical_formula_iupac 'C14 H12 O4, 2C5 H9 N O2'
_chemical_formula_moiety 'C14 H12 O4, 2(C5 H9 N O2)'
_chemical_formula_sum 'C24 H30 N2 O8'
_chemical_formula_weight 474.50
_chemical_name_systematic
;
4-[(<i>E</i>)-2-(3,5-Dihydroxyphenyl)ethenyl]benzene-1,3-diol
bis[(<i>S</i>)-pyrrolidin-1-ium-2-carboxylate]
;
_space_group_crystal_system orthorhombic
_space_group_IT_number 19
_space_group_name_Hall 'P 2ac 2ab'
_space_group_name_H-M_alt 'P 21 21 21'
_atom_sites_solution_hydrogens mixed
_atom_sites_solution_primary direct
_atom_sites_solution_secondary difmap
_audit_creation_method SHELXL-2018/3
_cell_angle_alpha 90
_cell_angle_beta 90
_cell_angle_gamma 90
_cell_formula_units_Z 4
_cell_length_a 9.8293(2)
_cell_length_b 10.4915(2)
_cell_length_c 22.9863(6)
_cell_measurement_reflns_used 9885
_cell_measurement_temperature 297(2)
_cell_measurement_theta_max 33.70
_cell_measurement_theta_min 2.97
_cell_volume 2370.44(9)
_computing_cell_refinement
;
SAINT (Bruker, 2016)
;
_computing_data_collection
;
APEX2 (Bruker, 2016)
;
_computing_data_reduction
;
SAINT (Bruker, 2016)
;
_computing_molecular_graphics
;
Mercury (Macrae <i>et al</i>., 2020)
;
_computing_publication_material
;
WinGX  (Farrugia, 2012) and publCIF (Westrip, 2010)
;
_computing_structure_refinement
;
<i>SHELXL2018/3</i> (Sheldrick, 2015b)
;
_computing_structure_solution
;
SHELXT2014 (Sheldrick, 2015a)
;
_diffrn_ambient_temperature 297(2)
_diffrn_detector 'PHOTON II Charge-Integrating Pixel Array area detector'
_diffrn_detector_area_resol_mean 7.39
_diffrn_measured_fraction_theta_full 0.974
_diffrn_measured_fraction_theta_max 0.974
_diffrn_measurement_device 'four-circle KAPPA diffractometer'
_diffrn_measurement_device_type 'Bruker D8 VENTURE'
_diffrn_measurement_method '\f and \w scans'
_diffrn_radiation_monochromator 'graphiteDouble Bounce Multilayer Mirror'
_diffrn_radiation_type MoK\a
_diffrn_radiation_wavelength 0.71073
_diffrn_reflns_av_R_equivalents 0.0190
_diffrn_reflns_av_unetI/netI 0.0139
_diffrn_reflns_limit_h_max 11
_diffrn_reflns_limit_h_min -11
_diffrn_reflns_limit_k_max 12
_diffrn_reflns_limit_k_min -12
_diffrn_reflns_limit_l_max 27
_diffrn_reflns_limit_l_min -27
_diffrn_reflns_number 22887
_diffrn_reflns_theta_full 24.990
_diffrn_reflns_theta_max 24.990
_diffrn_reflns_theta_min 2.975
_diffrn_source 'Sealed x-ray tube'
_exptl_absorpt_coefficient_mu 0.100
_exptl_absorpt_correction_T_max 0.7467
_exptl_absorpt_correction_T_min 0.6557
_exptl_absorpt_correction_type multi-scan
_exptl_absorpt_process_details
;
(SADABS; Bruker, 2016)
;
_exptl_crystal_colour colourless
_exptl_crystal_density_diffrn 1.330
_exptl_crystal_description Block
_exptl_crystal_F_000 1008
_exptl_crystal_size_max 0.462
_exptl_crystal_size_mid 0.328
_exptl_crystal_size_min 0.188
_refine_diff_density_max 0.618
_refine_diff_density_min -0.223
_refine_ls_extinction_method none
_refine_ls_goodness_of_fit_ref 1.088
_refine_ls_hydrogen_treatment mixed
_refine_ls_matrix_type full
_refine_ls_number_parameters 317
_refine_ls_number_reflns 4084
_refine_ls_number_restraints 2
_refine_ls_restrained_S_all 1.089
_refine_ls_R_factor_all 0.0473
_refine_ls_R_factor_gt 0.0469
_refine_ls_shift/su_max 0.000
_refine_ls_shift/su_mean 0.000
_refine_ls_structure_factor_coef Fsqd
_refine_ls_weighting_details 'w=1/[\s^2^(Fo^2^)+(0.0845P)^2^+0.7969P] where P=(Fo^2^+2Fc^2^)/3'
_refine_ls_weighting_scheme calc
_refine_ls_wR_factor_gt 0.1332
_refine_ls_wR_factor_ref 0.1338
_reflns_number_gt 4038
_reflns_number_total 4084
_reflns_threshold_expression 'I > 2\s(I)'
_cod_data_source_file hb7935sup1.cif
_cod_data_source_block II
_cod_original_formula_sum 'C24 H30 N2 O8 '
_cod_database_code 2243568
_shelx_space_group_comment
;
The symmetry employed for this shelxl refinement is uniquely defined
by the following loop, which should always be used as a source of
symmetry information in preference to the above space-group names.
They are only intended as comments.
;
_shelx_estimated_absorpt_t_min 0.955
_shelx_estimated_absorpt_t_max 0.981

loop_
_space_group_symop_operation_xyz
'x, y, z'
'x+1/2, -y+1/2, -z'
'-x, y+1/2, -z+1/2'
'-x+1/2, -y, z+1/2'

loop_
_atom_site_type_symbol
_atom_site_label
_atom_site_fract_x
_atom_site_fract_y
_atom_site_fract_z
_atom_site_U_iso_or_equiv
_atom_site_adp_type
_atom_site_calc_flag
_atom_site_occupancy
_atom_site_disorder_assembly
_atom_site_disorder_group
O O1 0.1260(3) 0.6128(3) 0.61986(10) 0.0514(7) Uani d 1 . .
H H1' 0.071(6) 0.669(5) 0.6427(14) 0.077 Uiso calc 1 . .
N N1 -0.0705(3) 0.4844(2) 0.79572(11) 0.0353(6) Uani d 1 . .
H H1A -0.014333 0.419063 0.801444 0.042 Uiso calc 1 . .
H H1B -0.056256 0.541800 0.823585 0.042 Uiso calc 1 . .
C C1 0.1126(3) 0.6427(3) 0.56307(13) 0.0352(7) Uani d 1 . .
O O2 0.2565(2) 0.5318(3) 0.42496(9) 0.0427(6) Uani d 1 . .
N N2 0.7837(3) 0.3235(3) 0.46631(12) 0.0389(6) Uani d 1 . .
H H2A 0.772557 0.318253 0.427954 0.047 Uiso calc 1 . .
H H2B 0.837980 0.260292 0.477681 0.047 Uiso calc 1 . .
C C2 0.0265(4) 0.7382(4) 0.54340(14) 0.0453(8) Uani d 1 . .
H H2 -0.024706 0.785813 0.569582 0.054 Uiso calc 1 . .
O O3 -0.2495(3) 0.9798(3) 0.19378(11) 0.0495(6) Uani d 1 . .
H H3' -0.249(3) 0.987(5) 0.156(3) 0.074 Uiso calc 1 . .
C C3 0.0180(4) 0.7616(4) 0.48443(14) 0.0455(8) Uani d 1 . .
H H3 -0.041818 0.824262 0.471595 0.055 Uiso calc 1 . .
O O4 0.1637(3) 0.7502(3) 0.15416(11) 0.0599(8) Uani d 1 . .
C C4 0.0949(3) 0.6957(3) 0.44306(13) 0.0356(7) Uani d 1 . .
O O5 0.5729(3) 0.4173(3) 0.41022(10) 0.0533(7) Uani d 1 . .
C C5 0.1812(3) 0.6002(3) 0.46420(13) 0.0309(6) Uani d 1 . .
O O6 0.4198(2) 0.3686(3) 0.47823(11) 0.0466(6) Uani d 1 . .
C C6 0.1903(3) 0.5733(3) 0.52325(13) 0.0329(6) Uani d 1 . .
H H6 0.247994 0.509154 0.536261 0.039 Uiso calc 1 . .
O O7 -0.0892(3) 0.7406(2) 0.78591(10) 0.0460(6) Uani d 1 . .
C C7 0.0875(4) 0.7241(3) 0.38077(13) 0.0386(7) Uani d 1 . .
H H7 0.156958 0.691646 0.357645 0.046 Uiso calc 1 . .
O O8 -0.0296(3) 0.7428(2) 0.69242(10) 0.0506(7) Uani d 1 . .
C C8 -0.0076(3) 0.7910(4) 0.35402(14) 0.0398(7) Uani d 1 . .
H H8 -0.075927 0.825377 0.377158 0.048 Uiso calc 1 . .
C C9 -0.0159(3) 0.8164(3) 0.29118(14) 0.0360(7) Uani d 1 . .
C C10 -0.1234(3) 0.8909(3) 0.27047(14) 0.0371(7) Uani d 1 . .
H H10 -0.185411 0.926232 0.296429 0.044 Uiso calc 1 . .
C C11 -0.1378(3) 0.9121(3) 0.21109(14) 0.0366(7) Uani d 1 . .
C C12 -0.0429(4) 0.8644(3) 0.17235(13) 0.0411(8) Uani d 1 . .
H H12 -0.051837 0.880042 0.132705 0.049 Uiso calc 1 . .
C C13 0.0660(4) 0.7930(3) 0.19307(14) 0.0419(7) Uani d 1 . .
C C14 0.0793(4) 0.7665(3) 0.25177(14) 0.0399(7) Uani d 1 . .
H H14 0.150671 0.716115 0.265004 0.048 Uiso calc 1 . .
C C15 0.5388(3) 0.3722(3) 0.45688(13) 0.0329(6) Uani d 1 . .
C C16 0.6496(3) 0.3150(3) 0.49651(14) 0.0378(7) Uani d 1 . .
H H16 0.628213 0.226093 0.505799 0.045 Uiso calc 1 . .
C C17 0.6714(5) 0.3919(6) 0.55258(16) 0.0633(12) Uani d 1 . .
H H17A 0.588047 0.434238 0.564351 0.076 Uiso calc 1 . .
H H17B 0.701960 0.337248 0.583990 0.076 Uiso calc 1 . .
C C18 0.7786(8) 0.4871(8) 0.5367(3) 0.108(3) Uani d 1 . .
H H18A 0.737801 0.570706 0.532318 0.130 Uiso calc 1 . .
H H18B 0.845990 0.491800 0.567471 0.130 Uiso calc 1 . .
C C19 0.8440(5) 0.4497(5) 0.4825(2) 0.0664(12) Uani d 1 . .
H H19A 0.941535 0.442251 0.487748 0.080 Uiso calc 1 . .
H H19B 0.826332 0.512272 0.452326 0.080 Uiso calc 1 . .
C C20 -0.0456(3) 0.5426(3) 0.73720(12) 0.0326(6) Uani d 1 . .
H H20 0.044694 0.517884 0.723075 0.039 Uiso calc 1 . .
C C21 -0.1553(5) 0.4849(4) 0.69788(18) 0.0583(10) Uani d 1 . .
H H21A -0.208778 0.551754 0.679827 0.070 Uiso calc 1 . .
H H21B -0.113911 0.433781 0.667490 0.070 Uiso calc 1 . .
C C22 -0.2429(6) 0.4041(6) 0.7356(2) 0.0830(17) Uani d 1 . .
H H22A -0.338064 0.418173 0.726516 0.100 Uiso calc 1 . .
H H22B -0.222303 0.314678 0.729493 0.100 Uiso calc 1 . .
C C23 -0.2149(4) 0.4400(4) 0.7970(2) 0.0583(10) Uani d 1 . .
H H23A -0.225509 0.367342 0.822688 0.070 Uiso calc 1 . .
H H23B -0.275284 0.507642 0.809722 0.070 Uiso calc 1 . .
C C24 -0.0559(3) 0.6875(3) 0.74016(13) 0.0350(7) Uani d 1 . .
H H2' 0.311(4) 0.484(4) 0.4408(18) 0.052 Uiso d 1 . .
H H4' 0.234(3) 0.736(5) 0.1775(16) 0.052 Uiso d 1 . .

loop_
_atom_site_aniso_label
_atom_site_aniso_U_11
_atom_site_aniso_U_22
_atom_site_aniso_U_33
_atom_site_aniso_U_12
_atom_site_aniso_U_13
_atom_site_aniso_U_23
O1 0.0627(15) 0.0674(16) 0.0241(11) 0.0127(14) 0.0039(11) 0.0043(11)
N1 0.0470(15) 0.0298(11) 0.0291(12) 0.0001(11) 0.0021(11) -0.0007(10)
C1 0.0366(15) 0.0449(17) 0.0242(14) -0.0039(13) 0.0001(12) -0.0004(12)
O2 0.0439(13) 0.0569(15) 0.0272(11) 0.0194(11) -0.0044(10) -0.0057(10)
N2 0.0297(13) 0.0499(15) 0.0372(14) 0.0040(12) 0.0003(11) 0.0029(12)
C2 0.0494(18) 0.0534(19) 0.0330(16) 0.0142(16) 0.0088(14) -0.0023(15)
O3 0.0459(13) 0.0668(16) 0.0357(12) 0.0036(12) -0.0028(10) 0.0172(12)
C3 0.0517(19) 0.0494(18) 0.0355(17) 0.0193(17) 0.0019(14) 0.0031(15)
O4 0.0617(17) 0.082(2) 0.0356(13) 0.0123(16) 0.0113(12) 0.0022(14)
C4 0.0369(15) 0.0426(16) 0.0274(14) 0.0044(13) -0.0007(12) 0.0021(12)
O5 0.0467(13) 0.0819(19) 0.0311(11) 0.0097(13) 0.0015(10) 0.0159(12)
C5 0.0261(13) 0.0385(15) 0.0281(14) -0.0001(12) 0.0009(11) -0.0053(12)
O6 0.0301(11) 0.0578(14) 0.0517(14) 0.0071(11) 0.0051(10) 0.0140(11)
C6 0.0318(14) 0.0375(15) 0.0294(15) 0.0028(12) -0.0035(12) 0.0009(12)
O7 0.0643(16) 0.0357(11) 0.0382(12) -0.0033(11) 0.0102(11) -0.0075(10)
C7 0.0435(16) 0.0425(16) 0.0297(14) 0.0083(14) 0.0031(13) 0.0020(13)
O8 0.0834(19) 0.0336(11) 0.0347(12) -0.0046(12) 0.0123(12) 0.0041(10)
C8 0.0374(16) 0.0523(18) 0.0295(15) 0.0059(14) 0.0017(12) 0.0023(14)
C9 0.0381(16) 0.0403(15) 0.0297(15) -0.0020(13) 0.0008(13) 0.0034(13)
C10 0.0366(16) 0.0436(16) 0.0310(15) 0.0000(14) 0.0020(12) 0.0030(13)
C11 0.0376(16) 0.0406(16) 0.0315(15) -0.0057(13) -0.0039(13) 0.0090(13)
C12 0.0518(19) 0.0478(17) 0.0236(14) -0.0086(16) -0.0010(13) 0.0062(13)
C13 0.0485(19) 0.0450(17) 0.0324(16) -0.0022(15) 0.0075(14) -0.0001(13)
C14 0.0417(16) 0.0448(17) 0.0333(15) 0.0014(14) 0.0018(13) 0.0040(13)
C15 0.0305(15) 0.0389(15) 0.0294(15) 0.0020(13) -0.0008(12) 0.0029(12)
C16 0.0323(15) 0.0458(17) 0.0354(17) 0.0018(13) 0.0001(13) 0.0105(14)
C17 0.058(2) 0.103(3) 0.0294(17) 0.004(2) -0.0044(16) -0.002(2)
C18 0.111(5) 0.121(5) 0.093(4) -0.052(4) 0.023(4) -0.062(4)
C19 0.054(2) 0.063(3) 0.083(3) -0.018(2) 0.005(2) -0.003(2)
C20 0.0404(15) 0.0294(13) 0.0280(14) -0.0022(12) 0.0035(12) -0.0017(11)
C21 0.078(3) 0.053(2) 0.043(2) -0.014(2) -0.0174(19) -0.0079(17)
C22 0.073(3) 0.089(3) 0.088(4) -0.044(3) -0.027(3) 0.008(3)
C23 0.049(2) 0.057(2) 0.069(3) -0.0053(18) 0.0188(19) 0.012(2)
C24 0.0420(16) 0.0321(14) 0.0309(14) -0.0060(13) 0.0039(13) -0.0023(12)

loop_
_atom_type_symbol
_atom_type_description
_atom_type_scat_dispersion_real
_atom_type_scat_dispersion_imag
_atom_type_scat_source
C C 0.0033 0.0016 'International Tables Vol C Tables 4.2.6.8 and 6.1.1.4'
H H 0.0000 0.0000 'International Tables Vol C Tables 4.2.6.8 and 6.1.1.4'
N N 0.0061 0.0033 'International Tables Vol C Tables 4.2.6.8 and 6.1.1.4'
O O 0.0106 0.0060 'International Tables Vol C Tables 4.2.6.8 and 6.1.1.4'

loop_
_geom_angle_atom_site_label_1
_geom_angle_atom_site_label_2
_geom_angle_atom_site_label_3
_geom_angle_site_symmetry_1
_geom_angle_site_symmetry_3
_geom_angle
_geom_angle_publ_flag
C1 O1 H1' . . 109.5 ?
C23 N1 C20 . . 107.4(3) ?
C23 N1 H1A . . 110.2 ?
C20 N1 H1A . . 110.2 ?
C23 N1 H1B . . 110.2 ?
C20 N1 H1B . . 110.2 ?
H1A N1 H1B . . 108.5 ?
O1 C1 C2 . . 122.9(3) ?
O1 C1 C6 . . 117.4(3) ?
C2 C1 C6 . . 119.8(3) ?
C5 O2 H2' . . 112(3) ?
C16 N2 C19 . . 106.6(3) ?
C16 N2 H2A . . 110.4 ?
C19 N2 H2A . . 110.4 ?
C16 N2 H2B . . 110.4 ?
C19 N2 H2B . . 110.4 ?
H2A N2 H2B . . 108.6 ?
C3 C2 C1 . . 119.0(3) ?
C3 C2 H2 . . 120.5 ?
C1 C2 H2 . . 120.5 ?
C11 O3 H3' . . 109.5 ?
C2 C3 C4 . . 123.2(3) ?
C2 C3 H3 . . 118.4 ?
C4 C3 H3 . . 118.4 ?
C13 O4 H4' . . 102(3) ?
C3 C4 C5 . . 116.5(3) ?
C3 C4 C7 . . 122.5(3) ?
C5 C4 C7 . . 121.0(3) ?
O2 C5 C6 . . 120.2(3) ?
O2 C5 C4 . . 118.3(3) ?
C6 C5 C4 . . 121.5(3) ?
C5 C6 C1 . . 120.0(3) ?
C5 C6 H6 . . 120.0 ?
C1 C6 H6 . . 120.0 ?
C8 C7 C4 . . 126.8(3) ?
C8 C7 H7 . . 116.6 ?
C4 C7 H7 . . 116.6 ?
C7 C8 C9 . . 126.4(3) ?
C7 C8 H8 . . 116.8 ?
C9 C8 H8 . . 116.8 ?
C10 C9 C14 . . 119.5(3) ?
C10 C9 C8 . . 118.5(3) ?
C14 C9 C8 . . 122.0(3) ?
C11 C10 C9 . . 120.0(3) ?
C11 C10 H10 . . 120.0 ?
C9 C10 H10 . . 120.0 ?
O3 C11 C12 . . 122.8(3) ?
O3 C11 C10 . . 116.8(3) ?
C12 C11 C10 . . 120.4(3) ?
C11 C12 C13 . . 119.6(3) ?
C11 C12 H12 . . 120.2 ?
C13 C12 H12 . . 120.2 ?
C14 C13 O4 . . 119.9(3) ?
C14 C13 C12 . . 121.0(3) ?
O4 C13 C12 . . 119.1(3) ?
C13 C14 C9 . . 119.5(3) ?
C13 C14 H14 . . 120.3 ?
C9 C14 H14 . . 120.3 ?
O5 C15 O6 . . 127.2(3) ?
O5 C15 C16 . . 118.5(3) ?
O6 C15 C16 . . 114.3(3) ?
N2 C16 C17 . . 103.7(3) ?
N2 C16 C15 . . 109.0(3) ?
C17 C16 C15 . . 113.0(3) ?
N2 C16 H16 . . 110.3 ?
C17 C16 H16 . . 110.3 ?
C15 C16 H16 . . 110.3 ?
C18 C17 C16 . . 104.1(3) ?
C18 C17 H17A . . 110.9 ?
C16 C17 H17A . . 110.9 ?
C18 C17 H17B . . 110.9 ?
C16 C17 H17B . . 110.9 ?
H17A C17 H17B . . 109.0 ?
C19 C18 C17 . . 109.8(4) ?
C19 C18 H18A . . 109.7 ?
C17 C18 H18A . . 109.7 ?
C19 C18 H18B . . 109.7 ?
C17 C18 H18B . . 109.7 ?
H18A C18 H18B . . 108.2 ?
C18 C19 N2 . . 106.0(4) ?
C18 C19 H19A . . 110.5 ?
N2 C19 H19A . . 110.5 ?
C18 C19 H19B . . 110.5 ?
N2 C19 H19B . . 110.5 ?
H19A C19 H19B . . 108.7 ?
N1 C20 C24 . . 110.8(2) ?
N1 C20 C21 . . 104.7(3) ?
C24 C20 C21 . . 111.9(3) ?
N1 C20 H20 . . 109.7 ?
C24 C20 H20 . . 109.7 ?
C21 C20 H20 . . 109.7 ?
C22 C21 C20 . . 106.8(3) ?
C22 C21 H21A . . 110.4 ?
C20 C21 H21A . . 110.4 ?
C22 C21 H21B . . 110.4 ?
C20 C21 H21B . . 110.4 ?
H21A C21 H21B . . 108.6 ?
C23 C22 C21 . . 107.6(3) ?
C23 C22 H22A . . 110.2 ?
C21 C22 H22A . . 110.2 ?
C23 C22 H22B . . 110.2 ?
C21 C22 H22B . . 110.2 ?
H22A C22 H22B . . 108.5 ?
C22 C23 N1 . . 103.7(3) ?
C22 C23 H23A . . 111.0 ?
N1 C23 H23A . . 111.0 ?
C22 C23 H23B . . 111.0 ?
N1 C23 H23B . . 111.0 ?
H23A C23 H23B . . 109.0 ?
O7 C24 O8 . . 125.8(3) ?
O7 C24 C20 . . 120.3(3) ?
O8 C24 C20 . . 113.8(3) ?

loop_
_geom_bond_atom_site_label_1
_geom_bond_atom_site_label_2
_geom_bond_site_symmetry_2
_geom_bond_distance
_geom_bond_publ_flag
O1 C1 . 1.349(4) ?
O1 H1' . 0.96(6) ?
N1 C23 . 1.495(5) n
N1 C20 . 1.497(4) n
N1 H1A . 0.8900 ?
N1 H1B . 0.8900 ?
C1 C2 . 1.387(5) ?
C1 C6 . 1.397(5) ?
O2 C5 . 1.369(4) ?
O2 H2' . 0.82(2) ?
N2 C16 . 1.492(4) n
N2 C19 . 1.498(5) n
N2 H2A . 0.8900 ?
N2 H2B . 0.8900 ?
C2 C3 . 1.380(5) ?
C2 H2 . 0.9300 ?
O3 C11 . 1.367(4) ?
O3 H3' . 0.87(6) ?
C3 C4 . 1.398(5) ?
C3 H3 . 0.9300 ?
O4 C13 . 1.387(4) ?
O4 H4' . 0.89(2) ?
C4 C5 . 1.400(4) ?
C4 C7 . 1.464(4) ?
O5 C15 . 1.219(4) n
C5 C6 . 1.389(4) ?
O6 C15 . 1.269(4) n
C6 H6 . 0.9300 ?
O7 C24 . 1.234(4) n
C7 C8 . 1.320(5) ?
C7 H7 . 0.9300 ?
O8 C24 . 1.268(4) n
C8 C9 . 1.471(4) ?
C8 H8 . 0.9300 ?
C9 C10 . 1.398(5) ?
C9 C14 . 1.403(5) ?
C10 C11 . 1.390(4) ?
C10 H10 . 0.9300 ?
C11 C12 . 1.383(5) ?
C12 C13 . 1.391(5) ?
C12 H12 . 0.9300 ?
C13 C14 . 1.384(4) ?
C14 H14 . 0.9300 ?
C15 C16 . 1.541(4) ?
C16 C17 . 1.535(5) ?
C16 H16 . 0.9800 ?
C17 C18 . 1.497(8) ?
C17 H17A . 0.9700 ?
C17 H17B . 0.9700 ?
C18 C19 . 1.456(8) ?
C18 H18A . 0.9700 ?
C18 H18B . 0.9700 ?
C19 H19A . 0.9700 ?
C19 H19B . 0.9700 ?
C20 C24 . 1.526(4) ?
C20 C21 . 1.531(5) ?
C20 H20 . 0.9800 ?
C21 C22 . 1.488(7) ?
C21 H21A . 0.9700 ?
C21 H21B . 0.9700 ?
C22 C23 . 1.485(7) ?
C22 H22A . 0.9700 ?
C22 H22B . 0.9700 ?
C23 H23A . 0.9700 ?
C23 H23B . 0.9700 ?

loop_
_geom_hbond_atom_site_label_D
_geom_hbond_atom_site_label_H
_geom_hbond_atom_site_label_A
_geom_hbond_site_symmetry_A
_geom_hbond_distance_DH
_geom_hbond_distance_HA
_geom_hbond_distance_DA
_geom_hbond_angle_DHA
_geom_hbond_publ_flag
O1 H1' O8 . 0.96 1.70 2.642(4) 169 yes
O2 H2' O6 . 0.82(2) 1.83(3) 2.647(3) 175(5) yes
O3 H3' O2 3 0.87 1.92 2.784(3) 171 yes
O4 H4' O7 2_566 0.89(2) 1.95(3) 2.794(4) 159(4) yes
N1 H1B O5 4_565 0.89 2.04 2.827(3) 146 yes
N1 H1A O8 3_546 0.89 1.90 2.733(4) 154 yes
N2 H2A O4 3_645 0.89 2.11 2.920(4) 150 yes
N2 H2B O6 2_556 0.89 1.87 2.734(4) 163 yes
C6 H6 O6 . 0.93 2.61 3.282(4) 130 yes

loop_
_geom_torsion_atom_site_label_1
_geom_torsion_atom_site_label_2
_geom_torsion_atom_site_label_3
_geom_torsion_atom_site_label_4
_geom_torsion_site_symmetry_1
_geom_torsion_site_symmetry_2
_geom_torsion_site_symmetry_3
_geom_torsion_site_symmetry_4
_geom_torsion
_geom_torsion_publ_flag
O1 C1 C2 C3 . . . . -179.3(4) ?
C6 C1 C2 C3 . . . . 0.9(5) ?
C1 C2 C3 C4 . . . . -1.7(6) ?
C2 C3 C4 C5 . . . . 1.4(6) ?
C2 C3 C4 C7 . . . . -178.2(4) ?
C3 C4 C5 O2 . . . . 178.9(3) ?
C7 C4 C5 O2 . . . . -1.5(5) ?
C3 C4 C5 C6 . . . . -0.4(5) ?
C7 C4 C5 C6 . . . . 179.3(3) ?
O2 C5 C6 C1 . . . . -179.6(3) ?
C4 C5 C6 C1 . . . . -0.3(5) ?
O1 C1 C6 C5 . . . . -179.7(3) ?
C2 C1 C6 C5 . . . . 0.1(5) ?
C3 C4 C7 C8 . . . . -15.6(6) ?
C5 C4 C7 C8 . . . . 164.8(3) ?
C4 C7 C8 C9 . . . . -178.4(3) ?
C7 C8 C9 C10 . . . . -179.2(4) ?
C7 C8 C9 C14 . . . . 1.8(6) ?
C14 C9 C10 C11 . . . . 1.8(5) ?
C8 C9 C10 C11 . . . . -177.2(3) ?
C9 C10 C11 O3 . . . . 176.4(3) ?
C9 C10 C11 C12 . . . . -2.8(5) ?
O3 C11 C12 C13 . . . . -178.0(3) ?
C10 C11 C12 C13 . . . . 1.1(5) ?
C11 C12 C13 C14 . . . . 1.4(5) ?
C11 C12 C13 O4 . . . . -177.3(3) ?
O4 C13 C14 C9 . . . . 176.4(3) ?
C12 C13 C14 C9 . . . . -2.3(5) ?
C10 C9 C14 C13 . . . . 0.7(5) ?
C8 C9 C14 C13 . . . . 179.7(3) ?
C19 N2 C16 C17 . . . . -31.3(4) ?
C19 N2 C16 C15 . . . . 89.3(3) ?
O5 C15 C16 N2 . . . . -2.2(4) ?
O6 C15 C16 N2 . . . . 179.3(3) ?
O5 C15 C16 C17 . . . . 112.5(4) ?
O6 C15 C16 C17 . . . . -66.0(4) ?
N2 C16 C17 C18 . . . . 27.9(5) ?
C15 C16 C17 C18 . . . . -89.9(5) ?
C16 C17 C18 C19 . . . . -14.9(8) ?
C17 C18 C19 N2 . . . . -4.2(8) ?
C16 N2 C19 C18 . . . . 22.5(6) ?
C23 N1 C20 C24 . . . . 99.1(3) ?
C23 N1 C20 C21 . . . . -21.8(4) ?
N1 C20 C21 C22 . . . . 3.7(5) ?
C24 C20 C21 C22 . . . . -116.5(4) ?
C20 C21 C22 C23 . . . . 15.9(6) ?
C21 C22 C23 N1 . . . . -29.0(5) ?
C20 N1 C23 C22 . . . . 31.5(4) ?
N1 C20 C24 O7 . . . . -4.1(4) ?
C21 C20 C24 O7 . . . . 112.4(4) ?
N1 C20 C24 O8 . . . . 176.9(3) ?
C21 C20 C24 O8 . . . . -66.5(4) ?

_cod_database_fobs_code 2243568
